data_4504287
loop_
_publ_author_name
'Li, Zhen'
'Li, Mian'
'Zhou, Xiao-Ping'
'Wu, Tao'
'Li, Dan'
'Ng, Seik Weng'

_publ_section_title
;
 Metal-Directed Supramolecular Architectures:&#x00A0; From Mononuclear to
 3D Frameworks Based on In Situ Tetrazole Ligand Synthesis
;
_journal_issue 10
_journal_name_full 'Crystal Growth &amp; Design'
_journal_page_first 1992
_journal_paper_doi 10.1021/cg0702333
_journal_volume 7
_journal_year 2007
_chemical_formula_moiety '(C5 H3 N6)2 (H2 O) Cu, H2 O'
_chemical_formula_sum 'C10 H12 Cu N12 O3'
_chemical_formula_weight 411.86
_chemical_name_systematic
; 
 ? 
;
_space_group_IT_number 15
_symmetry_cell_setting monoclinic
_symmetry_space_group_name_Hall '-C 2yac'
_symmetry_space_group_name_H-M 'C 1 2/n 1'
_atom_sites_solution_hydrogens geom
_atom_sites_solution_primary direct
_atom_sites_solution_secondary difmap
_audit_creation_method SHELXL-97
_cell_angle_alpha 90.00
_cell_angle_beta 101.922(1)
_cell_angle_gamma 90.00
_cell_formula_units_Z 4
_cell_length_a 13.0083(10)
_cell_length_b 7.3160(6)
_cell_length_c 16.8582(13)
_cell_measurement_reflns_used 2195
_cell_measurement_temperature 295(2)
_cell_measurement_theta_max 27.7
_cell_measurement_theta_min 2.5
_cell_volume 1569.8(2)
_computing_structure_refinement 'SHELXL-97 (Sheldrick, 1997)'
_computing_structure_solution 'SHELXS-97 (Sheldrick, 1990)'
_diffrn_ambient_temperature 295(2)
_diffrn_measured_fraction_theta_full 0.95
_diffrn_measured_fraction_theta_max 0.95
_diffrn_radiation_monochromator graphite
_diffrn_radiation_source 'fine-focus sealed tube'
_diffrn_radiation_type MoK\a
_diffrn_radiation_wavelength 0.71073
_diffrn_reflns_av_R_equivalents 0.0204
_diffrn_reflns_av_sigmaI/netI 0.0256
_diffrn_reflns_limit_h_max 16
_diffrn_reflns_limit_h_min -16
_diffrn_reflns_limit_k_max 8
_diffrn_reflns_limit_k_min -9
_diffrn_reflns_limit_l_max 21
_diffrn_reflns_limit_l_min -17
_diffrn_reflns_number 4699
_diffrn_reflns_theta_full 27.9
_diffrn_reflns_theta_max 27.92
_diffrn_reflns_theta_min 2.47
_exptl_absorpt_coefficient_mu 1.436
_exptl_absorpt_correction_T_max 0.7154
_exptl_absorpt_correction_T_min 0.6334
_exptl_absorpt_correction_type multi-scan
_exptl_absorpt_process_details 'SADABS (Bruker, 2002)'
_exptl_crystal_colour Blue
_exptl_crystal_density_diffrn 1.743
_exptl_crystal_density_method 'not measured'
_exptl_crystal_description Block
_exptl_crystal_F_000 836
_exptl_crystal_size_max 0.35
_exptl_crystal_size_mid 0.25
_exptl_crystal_size_min 0.25
_refine_diff_density_max 0.54
_refine_diff_density_min -0.85
_refine_diff_density_rms 0.08
_refine_ls_extinction_method none
_refine_ls_goodness_of_fit_ref 1.129
_refine_ls_hydrogen_treatment mixed
_refine_ls_matrix_type full
_refine_ls_number_parameters 120
_refine_ls_number_reflns 1791
_refine_ls_number_restraints 6
_refine_ls_restrained_S_all 1.185
_refine_ls_R_factor_all 0.0450
_refine_ls_R_factor_gt 0.0414
_refine_ls_shift/su_max 0.001
_refine_ls_shift/su_mean <0.001
_refine_ls_structure_factor_coef Fsqd
_refine_ls_weighting_details 'calc w=1/[\s^2^(Fo^2^)+(0.0574P)^2^+2.4865P] where P=(Fo^2^+2Fc^2^)/3'
_refine_ls_weighting_scheme calc
_refine_ls_wR_factor_gt 0.1113
_refine_ls_wR_factor_ref 0.1135
_reflns_number_gt 1629
_reflns_number_total 1791
_reflns_threshold_expression >2sigma(I)
_cod_data_source_file cg0702333si20070310_090159.cif
_cod_data_source_block Complex_2
_cod_depositor_comments
;
The following automatic conversions were performed:

'_symmetry_cell_setting' value 'Monoclinic' changed to 'monoclinic'
according to /home/saulius/struct/CIF-dictionaries/cif_core.dic
dictionary named 'cif_core.dic' version 2.4.1 from
2010-06-29.

'_exptl_absorpt_correction_type' value 'Multi-scan'
changed to 'multi-scan' according to
/home/saulius/struct/CIF-dictionaries/cif_core.dic dictionary named
'cif_core.dic' version 2.4.1 from 2010-06-29.

Automatic conversion script
Id: cif_fix_values 1715 2011-07-08 13:25:40Z adriana 
;
_cod_original_sg_symbol_H-M 'C 2/c'
_cod_database_code 4504287

loop_
_symmetry_equiv_pos_as_xyz
'x, y, z'
'-x, y+1/2, -z+1/2'
'x+1/2, y+1/2, z'
'-x+1/2, y+1, -z+1/2'
'-x, -y, -z'
'x, -y-1/2, z-1/2'
'-x+1/2, -y+1/2, -z'
'x+1/2, -y, z-1/2'

loop_
_atom_site_label
_atom_site_type_symbol
_atom_site_fract_x
_atom_site_fract_y
_atom_site_fract_z
_atom_site_U_iso_or_equiv
_atom_site_adp_type
_atom_site_occupancy
_atom_site_symmetry_multiplicity
_atom_site_calc_flag
_atom_site_refinement_flags
Cu1 Cu 0.2500 0.2500 0.5000 0.03058(18) Uani 1 2 d S
O1 O 0.35914(16) 0.1119(3) 0.41423(14) 0.0441(5) Uani 1 1 d .
H11 H 0.4168 0.1716 0.4267 0.053 Uiso 1 1 d .
H12 H 0.3727 -0.0002 0.4267 0.053 Uiso 1 1 d .
O2 O 0.2500 0.0662(10) 0.2500 0.159(3) Uani 1 2 d SU
H21 H 0.2766 0.1365 0.2901 0.190 Uiso 1 1 d .
N1 N 0.15762(16) 0.0321(3) 0.48356(13) 0.0299(5) Uani 1 1 d .
N2 N 0.07551(19) -0.0372(3) 0.43115(16) 0.0392(6) Uani 1 1 d .
N3 N 0.0525(2) -0.1971(4) 0.45921(17) 0.0405(6) Uani 1 1 d .
N4 N 0.1184(2) -0.2351(3) 0.52948(17) 0.0355(5) Uani 1 1 d .
N5 N 0.3930(2) -0.1309(4) 0.72912(17) 0.0506(7) Uani 1 1 d .
N6 N 0.32217(18) 0.1002(3) 0.59854(14) 0.0314(5) Uani 1 1 d .
C1 C 0.1811(2) -0.0916(3) 0.54233(16) 0.0293(5) Uani 1 1 d .
C2 C 0.2717(2) -0.0570(4) 0.60770(16) 0.0305(5) Uani 1 1 d .
C3 C 0.3085(3) -0.1707(4) 0.67253(19) 0.0418(7) Uani 1 1 d .
H3 H 0.2729 -0.2793 0.6769 0.050 Uiso 1 1 calc R
C4 C 0.4428(3) 0.0221(5) 0.7185(2) 0.0519(9) Uani 1 1 d .
H4 H 0.5034 0.0523 0.7561 0.062 Uiso 1 1 calc R
C5 C 0.4086(3) 0.1390(4) 0.65392(19) 0.0430(7) Uani 1 1 d .
H5 H 0.4460 0.2454 0.6491 0.052 Uiso 1 1 calc R

loop_
_atom_site_aniso_label
_atom_site_aniso_U_11
_atom_site_aniso_U_22
_atom_site_aniso_U_33
_atom_site_aniso_U_23
_atom_site_aniso_U_13
_atom_site_aniso_U_12
Cu1 0.0328(3) 0.0217(3) 0.0328(3) 0.00511(16) -0.00344(19) -0.00739(17)
O1 0.0399(11) 0.0346(11) 0.0559(13) -0.0004(9) 0.0055(10) -0.0054(9)
O2 0.252(7) 0.106(5) 0.092(4) 0.000 -0.023(5) 0.000
N1 0.0287(11) 0.0252(11) 0.0337(11) -0.0004(9) 0.0019(9) -0.0050(9)
N2 0.0379(13) 0.0317(13) 0.0450(14) -0.0024(10) 0.0019(11) -0.0069(10)
N3 0.0381(13) 0.0314(12) 0.0504(15) -0.0040(11) 0.0056(11) -0.0082(11)
N4 0.0372(13) 0.0234(11) 0.0467(14) 0.0007(9) 0.0103(11) -0.0038(9)
N5 0.0594(18) 0.0429(16) 0.0441(15) 0.0133(12) -0.0019(13) 0.0012(13)
N6 0.0342(12) 0.0246(11) 0.0332(11) 0.0025(9) 0.0020(9) -0.0015(9)
C1 0.0305(13) 0.0214(12) 0.0377(14) 0.0007(10) 0.0112(11) -0.0015(9)
C2 0.0340(13) 0.0242(12) 0.0344(13) 0.0014(10) 0.0095(11) 0.0008(10)
C3 0.0511(17) 0.0299(15) 0.0443(16) 0.0092(12) 0.0102(14) -0.0016(13)
C4 0.0524(19) 0.0459(19) 0.0476(19) 0.0073(15) -0.0127(15) -0.0031(15)
C5 0.0439(16) 0.0348(15) 0.0441(17) 0.0039(13) -0.0054(13) -0.0064(13)

loop_
_atom_type_symbol
_atom_type_description
_atom_type_scat_dispersion_real
_atom_type_scat_dispersion_imag
_atom_type_scat_source
C C 0.0033 0.0016 'International Tables Vol C Tables 4.2.6.8 and 6.1.1.4'
H H 0.0000 0.0000 'International Tables Vol C Tables 4.2.6.8 and 6.1.1.4'
N N 0.0061 0.0033 'International Tables Vol C Tables 4.2.6.8 and 6.1.1.4'
O O 0.0106 0.0060 'International Tables Vol C Tables 4.2.6.8 and 6.1.1.4'
Cu Cu 0.3201 1.2651 'International Tables Vol C Tables 4.2.6.8 and 6.1.1.4'

loop_
_geom_angle_atom_site_label_1
_geom_angle_atom_site_label_2
_geom_angle_atom_site_label_3
_geom_angle
_geom_angle_site_symmetry_1
_geom_angle_site_symmetry_3
N1 Cu1 N1 180.0 7_556 .
N1 Cu1 N6 81.14(9) 7_556 7_556
N1 Cu1 N6 98.86(9) . 7_556
N1 Cu1 N6 98.86(9) 7_556 .
N1 Cu1 N6 81.14(9) . .
N6 Cu1 N6 180.00(9) 7_556 .
N1 Cu1 O1 89.67(8) 7_556 7_556
N1 Cu1 O1 90.33(8) . 7_556
N6 Cu1 O1 91.93(8) 7_556 7_556
N6 Cu1 O1 88.07(8) . 7_556
N1 Cu1 O1 90.33(8) 7_556 .
N1 Cu1 O1 89.67(8) . .
N6 Cu1 O1 88.07(8) 7_556 .
N6 Cu1 O1 91.93(8) . .
O1 Cu1 O1 180.00(8) 7_556 .
Cu1 O1 H11 103.4 . .
Cu1 O1 H12 111.5 . .
H11 O1 H12 107.6 . .
C1 N1 N2 105.3(2) . .
C1 N1 Cu1 113.83(17) . .
N2 N1 Cu1 140.90(19) . .
N3 N2 N1 108.0(2) . .
N2 N3 N4 110.5(2) . .
C1 N4 N3 103.9(2) . .
C4 N5 C3 116.3(3) . .
C5 N6 C2 117.4(2) . .
C5 N6 Cu1 129.2(2) . .
C2 N6 Cu1 113.37(18) . .
N4 C1 N1 112.3(2) . .
N4 C1 C2 129.6(2) . .
N1 C1 C2 118.0(2) . .
N6 C2 C3 120.5(3) . .
N6 C2 C1 113.4(2) . .
C3 C2 C1 126.0(3) . .
N5 C3 C2 122.5(3) . .
N5 C3 H3 118.8 . .
C2 C3 H3 118.8 . .
N5 C4 C5 122.8(3) . .
N5 C4 H4 118.6 . .
C5 C4 H4 118.6 . .
N6 C5 C4 120.4(3) . .
N6 C5 H5 119.8 . .
C4 C5 H5 119.8 . .

loop_
_geom_bond_atom_site_label_1
_geom_bond_atom_site_label_2
_geom_bond_distance
_geom_bond_site_symmetry_2
Cu1 N1 1.981(2) 7_556
Cu1 N1 1.981(2) .
Cu1 N6 2.049(2) 7_556
Cu1 N6 2.049(2) .
Cu1 O1 2.444(2) 7_556
Cu1 O1 2.444(2) .
O1 H11 0.86 .
O1 H12 0.86 .
O2 H21 0.86 .
N1 C1 1.330(3) .
N1 N2 1.337(3) .
N2 N3 1.319(4) .
N3 N4 1.340(4) .
N4 C1 1.319(3) .
N5 C4 1.325(4) .
N5 C3 1.330(4) .
N6 C5 1.335(4) .
N6 C2 1.348(3) .
C1 C2 1.460(4) .
C2 C3 1.378(4) .
C3 H3 0.9300 .
C4 C5 1.384(4) .
C4 H4 0.9300 .
C5 H5 0.9300 .

loop_
_geom_hbond_atom_site_label_D
_geom_hbond_atom_site_label_H
_geom_hbond_atom_site_label_A
_geom_hbond_distance_DH
_geom_hbond_distance_HA
_geom_hbond_distance_DA
_geom_hbond_angle_DHA
_geom_hbond_site_symmetry_A
O1 H11 N3 0.86 1.99 2.840(3) 178 3
O1 H12 N4 0.86 2.07 2.910(3) 168 7_546
O2 H21 O1 0.86 2.15 2.858(2) 139 .

loop_
_geom_torsion_atom_site_label_1
_geom_torsion_atom_site_label_2
_geom_torsion_atom_site_label_3
_geom_torsion_atom_site_label_4
_geom_torsion
_geom_torsion_site_symmetry_1
N1 Cu1 N1 C1 -97(100) 7_556
N6 Cu1 N1 C1 -176.37(18) 7_556
N6 Cu1 N1 C1 3.63(18) .
O1 Cu1 N1 C1 -84.37(19) 7_556
O1 Cu1 N1 C1 95.63(19) .
N1 Cu1 N1 N2 83(100) 7_556
N6 Cu1 N1 N2 3.5(3) 7_556
N6 Cu1 N1 N2 -176.5(3) .
O1 Cu1 N1 N2 95.5(3) 7_556
O1 Cu1 N1 N2 -84.5(3) .
C1 N1 N2 N3 -0.1(3) .
Cu1 N1 N2 N3 -180.0(2) .
N1 N2 N3 N4 -0.1(3) .
N2 N3 N4 C1 0.3(3) .
N1 Cu1 N6 C5 -2.7(3) 7_556
N1 Cu1 N6 C5 177.3(3) .
N6 Cu1 N6 C5 145(100) 7_556
O1 Cu1 N6 C5 -92.0(3) 7_556
O1 Cu1 N6 C5 88.0(3) .
N1 Cu1 N6 C2 175.76(18) 7_556
N1 Cu1 N6 C2 -4.24(18) .
N6 Cu1 N6 C2 -36(100) 7_556
O1 Cu1 N6 C2 86.40(19) 7_556
O1 Cu1 N6 C2 -93.60(19) .
N3 N4 C1 N1 -0.3(3) .
N3 N4 C1 C2 -177.1(3) .
N2 N1 C1 N4 0.3(3) .
Cu1 N1 C1 N4 -179.81(18) .
N2 N1 C1 C2 177.5(2) .
Cu1 N1 C1 C2 -2.6(3) .
C5 N6 C2 C3 0.6(4) .
Cu1 N6 C2 C3 -178.0(2) .
C5 N6 C2 C1 -177.4(3) .
Cu1 N6 C2 C1 4.0(3) .
N4 C1 C2 N6 175.6(3) .
N1 C1 C2 N6 -1.0(4) .
N4 C1 C2 C3 -2.2(5) .
N1 C1 C2 C3 -178.9(3) .
C4 N5 C3 C2 -2.3(5) .
N6 C2 C3 N5 1.1(5) .
C1 C2 C3 N5 178.8(3) .
C3 N5 C4 C5 1.9(6) .
C2 N6 C5 C4 -1.0(5) .
Cu1 N6 C5 C4 177.4(3) .
N5 C4 C5 N6 -0.3(6) .
